data_4034416
loop_
_publ_author_name
'Josa-Culler\'e, Laia'
'Hirst, Michael G.'
'Lockett, Jonathan P.'
'Thompson, Amber L.'
'Moloney, Mark G.'

_publ_section_title
;
 Spirocyclic Tetramates by Sequential Knoevenagel and [1,5]-Prototropic
 Shift.
;
_journal_issue 15
_journal_name_full 'The Journal of organic chemistry'
_journal_page_first 9671
_journal_page_last 9683
_journal_paper_doi 10.1021/acs.joc.9b01345
_journal_volume 84
_journal_year 2019
_chemical_absolute_configuration ad
_chemical_formula_moiety 'C24 H30 N2 O5'
_chemical_formula_sum 'C24 H30 N2 O5'
_chemical_formula_weight 426.51
_chemical_melting_point ?
_space_group_IT_number 80
_space_group_name_Hall 'I 4bw'
_space_group_name_H-M_alt 'I 41'
_symmetry_cell_setting tetragonal
_symmetry_space_group_name_Hall 'I 4bw'
_symmetry_space_group_name_H-M 'I 41'
_atom_sites_solution_hydrogens difmap
_atom_sites_solution_primary other
_audit_creation_date 2015-06-01
_audit_creation_method CRYSTALS_ver_14.61_build_5555
_cell_angle_alpha 90
_cell_angle_beta 90
_cell_angle_gamma 90
_cell_formula_units_Z 8
_cell_length_a 16.4812(2)
_cell_length_b 16.4812(2)
_cell_length_c 16.0775(3)
_cell_measurement_reflns_used 13528
_cell_measurement_temperature 150
_cell_measurement_theta_max 76
_cell_measurement_theta_min 4
_cell_volume 4367.13(11)
_computing_cell_refinement 'CrysAlisPro, (Agilent, 2011)'
_computing_data_collection 'SuperNova, (Oxford Diffraction, 2010)'
_computing_data_reduction 'CrysAlisPro, (Agilent, 2011)'
_computing_molecular_graphics 'CAMERON (Watkin et al., 1996)'
_computing_publication_material 'CRYSTALS (Betteridge et al., 2003)'
_computing_structure_refinement 'CRYSTALS (Betteridge et al., 2003)'
_computing_structure_solution 'Superflip (Palatinus & Chapuis, 2007)'
_diffrn_ambient_temperature 150
_diffrn_measured_fraction_theta_full 0.997
_diffrn_measured_fraction_theta_max 0.997
_diffrn_measurement_device Area
_diffrn_measurement_device_type 'Oxford Diffraction SuperNova'
_diffrn_measurement_method \w
_diffrn_radiation_monochromator graphite
_diffrn_radiation_type 'Cu K\a'
_diffrn_radiation_wavelength 1.54180
_diffrn_reflns_av_R_equivalents 0.029
_diffrn_reflns_av_sigmaI/netI 0.0366
_diffrn_reflns_limit_h_max 20
_diffrn_reflns_limit_h_min -19
_diffrn_reflns_limit_k_max 20
_diffrn_reflns_limit_k_min -20
_diffrn_reflns_limit_l_max 19
_diffrn_reflns_limit_l_min -20
_diffrn_reflns_number 25011
_diffrn_reflns_theta_full 76.447
_diffrn_reflns_theta_max 76.447
_diffrn_reflns_theta_min 3.793
_diffrn_standards_number 0
_exptl_absorpt_coefficient_mu 0.741
_exptl_absorpt_correction_T_max 0.91
_exptl_absorpt_correction_T_min 0.80
_exptl_absorpt_correction_type multi-scan
_exptl_absorpt_process_details 'CrysAlisPro, (Agilent, 2011)'
_exptl_crystal_colour clear_pale_colourless
_exptl_crystal_density_diffrn 1.297
_exptl_crystal_density_meas ?
_exptl_crystal_density_method 'not measured'
_exptl_crystal_description block
_exptl_crystal_F_000 1824
_exptl_crystal_size_max 0.22
_exptl_crystal_size_mid 0.20
_exptl_crystal_size_min 0.12
_refine_diff_density_max 0.19
_refine_diff_density_min -0.15
_refine_ls_abs_structure_details 'Flack (1983), 2171 Friedel-pairs'
_refine_ls_abs_structure_Flack 0.00(11)
_refine_ls_extinction_method None
_refine_ls_goodness_of_fit_ref 1.0029
_refine_ls_hydrogen_treatment constr
_refine_ls_matrix_type full
_refine_ls_number_parameters 281
_refine_ls_number_reflns 4521
_refine_ls_number_restraints 1
_refine_ls_R_factor_all 0.0278
_refine_ls_R_factor_gt 0.0272
_refine_ls_shift/su_max 0.0005549
_refine_ls_shift/su_mean 0.0000573
_refine_ls_structure_factor_coef Fsqd
_refine_ls_weighting_details
;
 Method= Modified Sheldrick 
 w=1/[\s^2^(F^2^) + ( 0.04P)^2^ + 0.97P] 
 ,where P=(max(Fo^2^,0) + 2Fc^2^)/3 
;
_refine_ls_weighting_scheme calc
_refine_ls_wR_factor_all 0.0696
_refine_ls_wR_factor_gt 0.0689
_refine_ls_wR_factor_ref 0.0696
_reflns_limit_h_max 14
_reflns_limit_h_min -14
_reflns_limit_k_max 20
_reflns_limit_k_min 0
_reflns_limit_l_max 19
_reflns_limit_l_min -20
_reflns_number_gt 4424
_reflns_number_total 4540
_reflns_threshold_expression I>2.0\s(I)
_oxford_diffrn_Wilson_B_factor 2.56
_oxford_diffrn_Wilson_scale 0.06
_oxford_refine_ls_r_factor_ref 0.0278
_oxford_refine_ls_scale 3.60(3)
_oxford_reflns_number_all 4521
_oxford_reflns_threshold_expression_ref I>-3.0\s(I)
_oxford_structure_analysis_title 6518
_cod_data_source_file jo9b01345_si_003.cif
_cod_data_source_block 8a
_cod_depositor_comments
;
The following automatic conversions were performed:

data item '_chemical_melting_point' value 'not measured' was changed
to '?' -- the value is undefined or not given.

data item '_atom_sites_solution_primary' value 'Other' was changed to
'other' in accordance with the
/home/data/users/saulius/crontab/automatic-downloads/current/ACS/lib/dictionaries/cif_core.dic
dictionary named 'cif_core.dic' version 2.4.2 last updated on
2011-04-26.

data item '_exptl_crystal_density_meas' value 'not measured' was
changed to '?' -- the value is perceived as not measured.

Automatic conversion script
Id: cif_fix_values 6909 2019-04-08 15:41:33Z antanas 
;
_cod_original_sg_symbol_H-M 'I 41 '
_cod_database_code 4034416

loop_
_symmetry_equiv_pos_as_xyz
x,y,z
x+1/2,y+1/2,z+1/2
-y,x+1/2,z+1/4
-y+1/2,x+1,z+3/4
y+1/2,-x,z+3/4
y+1,-x+1/2,z+5/4
-x+1/2,-y+1/2,z+1/2
-x+1,-y+1,z+1

loop_
_atom_site_label
_atom_site_type_symbol
_atom_site_fract_x
_atom_site_fract_y
_atom_site_fract_z
_atom_site_U_iso_or_equiv
_atom_site_occupancy
_atom_site_adp_type
_atom_site_refinement_flags_posn
N1 N 0.49090(5) 0.26842(5) 0.34436(7) 0.0214 1.0000 Uani .
C2 C 0.43342(7) 0.32353(7) 0.38699(9) 0.0278 1.0000 Uani .
O3 O 0.44999(6) 0.40086(5) 0.35127(7) 0.0360 1.0000 Uani .
C4 C 0.49158(8) 0.39154(7) 0.27459(9) 0.0325 1.0000 Uani .
C5 C 0.54271(7) 0.31555(6) 0.28850(8) 0.0241 1.0000 Uani .
C6 C 0.55311(6) 0.26129(6) 0.21205(8) 0.0220 1.0000 Uani .
C7 C 0.51129(6) 0.18061(6) 0.22840(8) 0.0213 1.0000 Uani .
C8 C 0.46479(7) 0.19661(7) 0.30901(8) 0.0223 1.0000 Uani .
O9 O 0.58847(5) 0.28314(5) 0.15059(7) 0.0300 1.0000 Uani .
O10 O 0.41205(5) 0.15369(5) 0.33772(7) 0.0307 1.0000 Uani .
C11 C 0.57285(7) 0.11133(6) 0.24139(8) 0.0233 1.0000 Uani .
C12 C 0.61408(7) 0.09226(6) 0.16025(8) 0.0239 1.0000 Uani .
C13 C 0.69287(7) 0.06091(7) 0.16158(9) 0.0289 1.0000 Uani .
C14 C 0.73449(8) 0.04450(7) 0.08865(10) 0.0339 1.0000 Uani .
C15 C 0.69774(8) 0.06189(8) 0.01321(9) 0.0342 1.0000 Uani .
C16 C 0.62019(8) 0.09426(8) 0.01058(9) 0.0306 1.0000 Uani .
C17 C 0.57563(7) 0.10852(6) 0.08393(8) 0.0252 1.0000 Uani .
N18 N 0.49795(6) 0.14356(6) 0.08041(7) 0.0259 1.0000 Uani .
C19 C 0.44382(8) 0.11881(9) 0.01261(9) 0.0368 1.0000 Uani .
C20 C 0.37728(8) 0.18097(10) -0.00268(9) 0.0379 1.0000 Uani .
C21 C 0.32900(7) 0.19565(8) 0.07599(9) 0.0334 1.0000 Uani .
C22 C 0.38683(7) 0.21998(8) 0.14519(9) 0.0297 1.0000 Uani .
C23 C 0.45279(6) 0.15604(7) 0.15817(8) 0.0232 1.0000 Uani .
C24 C 0.62664(7) 0.33454(7) 0.32464(9) 0.0272 1.0000 Uani .
O25 O 0.65388(6) 0.40092(6) 0.33432(10) 0.0497 1.0000 Uani .
O26 O 0.66550(5) 0.26588(5) 0.34006(7) 0.0314 1.0000 Uani .
C27 C 0.74795(8) 0.27309(8) 0.36983(10) 0.0378 1.0000 Uani .
C28 C 0.44244(8) 0.32896(8) 0.48132(9) 0.0324 1.0000 Uani .
C29 C 0.52926(10) 0.35101(10) 0.50559(10) 0.0443 1.0000 Uani .
C30 C 0.38309(11) 0.39494(10) 0.51093(11) 0.0488 1.0000 Uani .
C31 C 0.41919(9) 0.24709(9) 0.51928(10) 0.0399 1.0000 Uani .
H21 H 0.3777 0.3060 0.3726 0.0318 1.0000 Uiso R
H42 H 0.5249 0.4386 0.2648 0.0372 1.0000 Uiso R
H41 H 0.4530 0.3839 0.2275 0.0377 1.0000 Uiso R
H111 H 0.6123 0.1278 0.2845 0.0277 1.0000 Uiso R
H112 H 0.5413 0.0639 0.2628 0.0293 1.0000 Uiso R
H131 H 0.7180 0.0507 0.2150 0.0345 1.0000 Uiso R
H141 H 0.7878 0.0218 0.0908 0.0416 1.0000 Uiso R
H151 H 0.7260 0.0534 -0.0366 0.0404 1.0000 Uiso R
H161 H 0.5957 0.1070 -0.0427 0.0371 1.0000 Uiso R
H192 H 0.4747 0.1108 -0.0382 0.0437 1.0000 Uiso R
H191 H 0.4177 0.0666 0.0268 0.0444 1.0000 Uiso R
H202 H 0.4021 0.2325 -0.0205 0.0474 1.0000 Uiso R
H201 H 0.3417 0.1621 -0.0465 0.0457 1.0000 Uiso R
H211 H 0.2889 0.2389 0.0672 0.0395 1.0000 Uiso R
H212 H 0.2984 0.1449 0.0912 0.0393 1.0000 Uiso R
H221 H 0.4145 0.2725 0.1304 0.0371 1.0000 Uiso R
H222 H 0.3580 0.2257 0.1971 0.0380 1.0000 Uiso R
H231 H 0.4270 0.1047 0.1767 0.0256 1.0000 Uiso R
H271 H 0.7737 0.2210 0.3617 0.0575 1.0000 Uiso R
H273 H 0.7463 0.2867 0.4280 0.0579 1.0000 Uiso R
H272 H 0.7773 0.3152 0.3381 0.0567 1.0000 Uiso R
H291 H 0.5318 0.3568 0.5663 0.0666 1.0000 Uiso R
H292 H 0.5443 0.4024 0.4781 0.0639 1.0000 Uiso R
H293 H 0.5669 0.3080 0.4874 0.0644 1.0000 Uiso R
H302 H 0.3892 0.3979 0.5712 0.0735 1.0000 Uiso R
H301 H 0.3978 0.4461 0.4860 0.0717 1.0000 Uiso R
H303 H 0.3264 0.3792 0.4946 0.0733 1.0000 Uiso R
H312 H 0.4211 0.2504 0.5800 0.0600 1.0000 Uiso R
H311 H 0.4577 0.2043 0.5007 0.0571 1.0000 Uiso R
H313 H 0.3637 0.2316 0.5021 0.0578 1.0000 Uiso R

loop_
_atom_site_aniso_label
_atom_site_aniso_U_11
_atom_site_aniso_U_22
_atom_site_aniso_U_33
_atom_site_aniso_U_23
_atom_site_aniso_U_13
_atom_site_aniso_U_12
N1 0.0206(4) 0.0195(4) 0.0242(4) -0.0009(3) 0.0024(3) 0.0009(3)
C2 0.0232(5) 0.0258(5) 0.0345(6) -0.0037(4) 0.0022(4) 0.0051(4)
O3 0.0412(5) 0.0235(4) 0.0431(5) -0.0005(4) 0.0067(4) 0.0112(3)
C4 0.0333(6) 0.0224(5) 0.0417(6) 0.0048(5) 0.0047(5) 0.0065(5)
C5 0.0239(5) 0.0193(5) 0.0290(5) 0.0024(4) 0.0020(4) 0.0005(4)
C6 0.0196(5) 0.0207(5) 0.0258(5) 0.0039(4) 0.0003(4) 0.0026(4)
C7 0.0225(5) 0.0196(5) 0.0218(5) 0.0013(4) 0.0018(4) 0.0009(4)
C8 0.0226(5) 0.0228(5) 0.0214(5) 0.0006(4) 0.0005(4) 0.0003(4)
O9 0.0318(4) 0.0292(4) 0.0291(4) 0.0058(3) 0.0066(3) -0.0021(3)
O10 0.0312(4) 0.0320(4) 0.0289(4) -0.0008(3) 0.0060(3) -0.0101(3)
C11 0.0271(5) 0.0201(5) 0.0226(5) 0.0019(4) -0.0009(4) 0.0021(4)
C12 0.0271(5) 0.0176(5) 0.0270(5) -0.0007(4) 0.0014(4) 0.0011(4)
C13 0.0283(6) 0.0232(5) 0.0353(6) -0.0005(4) -0.0008(5) 0.0045(4)
C14 0.0290(6) 0.0284(5) 0.0444(7) -0.0037(5) 0.0057(5) 0.0058(4)
C15 0.0362(6) 0.0312(6) 0.0351(6) -0.0060(5) 0.0108(5) 0.0007(5)
C16 0.0351(6) 0.0310(6) 0.0258(6) -0.0037(4) 0.0038(5) -0.0001(5)
C17 0.0276(5) 0.0211(5) 0.0269(5) -0.0020(4) 0.0011(5) -0.0003(4)
N18 0.0259(4) 0.0308(5) 0.0210(4) -0.0011(4) -0.0014(4) 0.0022(4)
C19 0.0341(6) 0.0499(8) 0.0264(6) -0.0076(5) -0.0060(5) 0.0018(6)
C20 0.0317(6) 0.0535(8) 0.0286(6) 0.0068(5) -0.0077(5) -0.0019(6)
C21 0.0242(5) 0.0410(6) 0.0351(6) 0.0050(5) -0.0049(5) 0.0007(5)
C22 0.0255(5) 0.0322(6) 0.0313(6) -0.0003(5) -0.0032(4) 0.0055(4)
C23 0.0231(5) 0.0241(5) 0.0226(5) 0.0003(4) -0.0008(4) 0.0004(4)
C24 0.0263(5) 0.0219(5) 0.0334(6) -0.0014(4) 0.0042(4) -0.0023(4)
O25 0.0347(5) 0.0234(4) 0.0909(8) -0.0042(5) -0.0054(5) -0.0064(4)
O26 0.0258(4) 0.0239(4) 0.0445(5) 0.0005(4) -0.0078(4) -0.0017(3)
C27 0.0281(6) 0.0368(6) 0.0486(8) 0.0044(6) -0.0097(6) -0.0040(5)
C28 0.0350(6) 0.0315(6) 0.0308(6) -0.0083(5) 0.0047(5) 0.0024(5)
C29 0.0453(8) 0.0495(8) 0.0380(7) -0.0110(6) -0.0055(6) -0.0060(6)
C30 0.0591(9) 0.0432(8) 0.0440(8) -0.0113(6) 0.0184(7) 0.0102(7)
C31 0.0468(8) 0.0404(7) 0.0324(6) -0.0024(6) 0.0072(5) 0.0005(6)

loop_
_atom_type_symbol
_atom_type_scat_dispersion_real
_atom_type_scat_dispersion_imag
_atom_type_scat_Cromer_Mann_a1
_atom_type_scat_Cromer_Mann_b1
_atom_type_scat_Cromer_Mann_a2
_atom_type_scat_Cromer_Mann_b2
_atom_type_scat_Cromer_Mann_a3
_atom_type_scat_Cromer_Mann_b3
_atom_type_scat_Cromer_Mann_a4
_atom_type_scat_Cromer_Mann_b4
_atom_type_scat_Cromer_Mann_c
_atom_type_scat_source
C 0.0181 0.0091 2.3100 20.8439 1.0200 10.2075 1.5886 0.5687 0.8650 51.6512 0.2156 'International Tables Vol C 4.2.6.8 and 6.1.1.4'
H 0.0000 0.0000 0.4930 10.5109 0.3229 26.1257 0.1402 3.1424 0.0408 57.7998 0.0030 'International Tables Vol C 4.2.6.8 and 6.1.1.4'
N 0.0311 0.0180 12.2126 0.0057 3.1322 9.8933 2.0125 28.9975 1.1663 0.5826 -11.5290 'International Tables Vol C 4.2.6.8 and 6.1.1.4'
O 0.0492 0.0322 3.0485 13.2771 2.2868 5.7011 1.5463 0.3239 0.8670 32.9089 0.2508 'International Tables Vol C 4.2.6.8 and 6.1.1.4'

loop_
_geom_angle_atom_site_label_1
_geom_angle_atom_site_label_2
_geom_angle_atom_site_label_3
_geom_angle
_geom_angle_publ_flag
C2 N1 C5 109.39(9) yes
C2 N1 C8 121.11(9) yes
C5 N1 C8 112.59(9) yes
N1 C2 O3 103.86(9) yes
N1 C2 C28 115.69(10) yes
O3 C2 C28 109.23(10) yes
N1 C2 H21 107.8 no
O3 C2 H21 110.1 no
C28 C2 H21 109.9 no
C2 O3 C4 110.25(9) yes
O3 C4 C5 103.19(9) yes
O3 C4 H42 109.2 no
C5 C4 H42 111.7 no
O3 C4 H41 111.5 no
C5 C4 H41 111.1 no
H42 C4 H41 110.0 no
C4 C5 N1 101.74(8) yes
C4 C5 C6 115.08(10) yes
N1 C5 C6 104.38(9) yes
C4 C5 C24 112.73(9) yes
N1 C5 C24 113.74(9) yes
C6 C5 C24 108.84(9) yes
C5 C6 C7 108.75(8) yes
C5 C6 O9 122.66(10) yes
C7 C6 O9 128.58(10) yes
C6 C7 C8 102.88(8) yes
C6 C7 C11 111.88(9) yes
C8 C7 C11 110.05(8) yes
C6 C7 C23 112.78(9) yes
C8 C7 C23 110.70(9) yes
C11 C7 C23 108.47(8) yes
C7 C8 N1 109.91(9) yes
C7 C8 O10 125.57(10) yes
N1 C8 O10 124.51(10) yes
C7 C11 C12 109.54(9) yes
C7 C11 H111 109.0 no
C12 C11 H111 111.6 no
C7 C11 H112 106.5 no
C12 C11 H112 111.7 no
H111 C11 H112 108.4 no
C11 C12 C13 118.93(10) yes
C11 C12 C17 120.88(10) yes
C13 C12 C17 120.14(10) yes
C12 C13 C14 121.29(11) yes
C12 C13 H131 118.3 no
C14 C13 H131 120.4 no
C13 C14 C15 118.96(11) yes
C13 C14 H141 120.1 no
C15 C14 H141 120.9 no
C14 C15 C16 120.63(11) yes
C14 C15 H151 120.1 no
C16 C15 H151 119.3 no
C15 C16 C17 121.30(12) yes
C15 C16 H161 119.6 no
C17 C16 H161 119.1 no
C16 C17 C12 117.62(10) yes
C16 C17 N18 120.64(11) yes
C12 C17 N18 121.57(10) yes
C17 N18 C19 118.02(10) yes
C17 N18 C23 118.99(9) yes
C19 N18 C23 111.29(9) yes
N18 C19 C20 111.81(11) yes
N18 C19 H192 110.1 no
C20 C19 H192 109.5 no
N18 C19 H191 109.6 no
C20 C19 H191 108.0 no
H192 C19 H191 107.7 no
C19 C20 C21 110.58(10) yes
C19 C20 H202 109.1 no
C21 C20 H202 108.9 no
C19 C20 H201 109.8 no
C21 C20 H201 110.0 no
H202 C20 H201 108.4 no
C20 C21 C22 108.92(10) yes
C20 C21 H211 110.4 no
C22 C21 H211 109.6 no
C20 C21 H212 109.4 no
C22 C21 H212 110.9 no
H211 C21 H212 107.5 no
C21 C22 C23 111.36(10) yes
C21 C22 H221 109.8 no
C23 C22 H221 107.6 no
C21 C22 H222 110.5 no
C23 C22 H222 107.4 no
H221 C22 H222 110.1 no
C7 C23 C22 111.36(9) yes
C7 C23 N18 110.11(8) yes
C22 C23 N18 109.92(9) yes
C7 C23 H231 105.8 no
C22 C23 H231 108.9 no
N18 C23 H231 110.7 no
C5 C24 O25 125.20(11) yes
C5 C24 O26 109.46(9) yes
O25 C24 O26 125.28(11) yes
C24 O26 C27 116.52(9) yes
O26 C27 H271 107.2 no
O26 C27 H273 108.3 no
H271 C27 H273 110.4 no
O26 C27 H272 110.3 no
H271 C27 H272 109.8 no
H273 C27 H272 110.7 no
C2 C28 C29 111.05(11) yes
C2 C28 C30 106.68(11) yes
C29 C28 C30 110.40(12) yes
C2 C28 C31 108.68(10) yes
C29 C28 C31 110.04(12) yes
C30 C28 C31 109.93(11) yes
C28 C29 H291 108.5 no
C28 C29 H292 108.9 no
H291 C29 H292 110.6 no
C28 C29 H293 110.0 no
H291 C29 H293 109.7 no
H292 C29 H293 109.0 no
C28 C30 H302 106.1 no
C28 C30 H301 109.3 no
H302 C30 H301 110.0 no
C28 C30 H303 109.1 no
H302 C30 H303 111.7 no
H301 C30 H303 110.5 no
C28 C31 H312 110.0 no
C28 C31 H311 110.2 no
H312 C31 H311 108.6 no
C28 C31 H313 110.4 no
H312 C31 H313 108.8 no
H311 C31 H313 108.8 no

loop_
_geom_bond_atom_site_label_1
_geom_bond_atom_site_label_2
_geom_bond_distance
_geom_bond_publ_flag
N1 C2 1.4807(13) yes
N1 C5 1.4626(14) yes
N1 C8 1.3815(14) yes
C2 O3 1.4244(15) yes
C2 C28 1.5265(17) yes
C2 H21 0.991 no
O3 C4 1.4189(16) yes
C4 C5 1.5261(15) yes
C4 H42 0.963 no
C4 H41 0.997 no
C5 C6 1.5296(15) yes
C5 C24 1.5326(16) yes
C6 C7 1.5207(14) yes
C6 O9 1.2024(14) yes
C7 C8 1.5285(14) yes
C7 C11 1.5417(15) yes
C7 C23 1.5389(15) yes
C8 O10 1.2121(14) yes
C11 C12 1.5041(15) yes
C11 H111 0.988 no
C11 H112 0.999 no
C12 C13 1.3977(16) yes
C12 C17 1.4068(16) yes
C13 C14 1.3851(18) yes
C13 H131 0.968 no
C14 C15 1.386(2) yes
C14 H141 0.956 no
C15 C16 1.3856(19) yes
C15 H151 0.937 no
C16 C17 1.4089(16) yes
C16 H161 0.970 no
C17 N18 1.4056(14) yes
N18 C19 1.4665(15) yes
N18 C23 1.4694(14) yes
C19 C20 1.521(2) yes
C19 H192 0.971 no
C19 H191 0.989 no
C20 C21 1.5139(19) yes
C20 H202 0.985 no
C20 H201 0.968 no
C21 C22 1.5188(17) yes
C21 H211 0.982 no
C21 H212 1.006 no
C22 C23 1.5285(15) yes
C22 H221 1.008 no
C22 H222 0.966 no
C23 H231 0.993 no
C24 O25 1.1928(15) yes
C24 O26 1.3236(14) yes
O26 C27 1.4456(14) yes
C27 H271 0.966 no
C27 H273 0.963 no
C27 H272 0.987 no
C28 C29 1.527(2) yes
C28 C30 1.5381(18) yes
C28 C31 1.5297(19) yes
C29 H291 0.982 no
C29 H292 0.987 no
C29 H293 0.987 no
C30 H302 0.975 no
C30 H301 0.964 no
C30 H303 1.004 no
C31 H312 0.979 no
C31 H311 0.995 no
C31 H313 0.989 no

loop_
_geom_hbond_atom_site_label_D
_geom_hbond_atom_site_label_H
_geom_hbond_atom_site_label_A
_geom_hbond_site_symmetry_A
_geom_hbond_angle_DHA
_geom_hbond_distance_DH
_geom_hbond_distance_HA
_geom_hbond_distance_DA
_geom_hbond_publ_flag
C11 H111 O26 . 135 0.99 2.60 3.3669(18) yes
C27 H271 O9 3_645 126 0.97 2.46 3.1251(18) yes
